data_7700730
loop_
_publ_author_name
'Yao, Changguang'
'Zhang, Tonghuan'
'Zhou, Chunhui'
'Huang, Kuo-Wei'

_publ_section_title
;
 Interrogating the steric outcome during H<sub>2</sub> heterolysis:
 in-plane steric effects in the regioselective protonation of the
 PN<sup>3</sup>P-pincer ligand.
;
_journal_issue 34
_journal_name_full 'Dalton transactions (Cambridge, England : 2003)'
_journal_page_first 12817
_journal_page_last 12821
_journal_paper_doi 10.1039/c9dt03003d
_journal_volume 48
_journal_year 2019
_chemical_formula_sum 'C45 H53 B F15 N3 Ni O P2'
_chemical_formula_weight 1068.36
_space_group_IT_number 14
_space_group_name_Hall '-P 2ybc'
_space_group_name_H-M_alt 'P 1 21/c 1'
_symmetry_cell_setting monoclinic
_symmetry_space_group_name_Hall '-P 2ybc'
_symmetry_space_group_name_H-M 'P 1 21/c 1'
_atom_sites_solution_hydrogens geom
_atom_sites_solution_primary direct
_atom_sites_solution_secondary difmap
_audit_creation_method SHELXL-97
_audit_update_record
;
2019-01-19 deposited with the CCDC.    2019-08-05 downloaded from the CCDC.
;
_cell_angle_alpha 90.00
_cell_angle_beta 118.011(5)
_cell_angle_gamma 90.00
_cell_formula_units_Z 4
_cell_length_a 19.7743(19)
_cell_length_b 13.4867(13)
_cell_length_c 20.419(2)
_cell_measurement_reflns_used 9975
_cell_measurement_temperature 293(2)
_cell_measurement_theta_max 32.55
_cell_measurement_theta_min 2.56
_cell_volume 4807.6(8)
_computing_structure_refinement 'SHELXL-97 (Sheldrick, 1997)'
_computing_structure_solution 'SHELXS-97 (Sheldrick, 1990)'
_diffrn_ambient_temperature 293(2)
_diffrn_measured_fraction_theta_full 0.999
_diffrn_measured_fraction_theta_max 0.999
_diffrn_measurement_device_type 'Bruker APEX-II CCD'
_diffrn_measurement_method '\f and \w scans'
_diffrn_radiation_monochromator graphite
_diffrn_radiation_source 'fine-focus sealed tube'
_diffrn_radiation_type MoK\a
_diffrn_radiation_wavelength 0.71073
_diffrn_reflns_av_R_equivalents 0.0448
_diffrn_reflns_av_sigmaI/netI 0.0263
_diffrn_reflns_limit_h_max 23
_diffrn_reflns_limit_h_min -23
_diffrn_reflns_limit_k_max 16
_diffrn_reflns_limit_k_min -16
_diffrn_reflns_limit_l_max 24
_diffrn_reflns_limit_l_min -21
_diffrn_reflns_number 57032
_diffrn_reflns_theta_full 25.00
_diffrn_reflns_theta_max 25.00
_diffrn_reflns_theta_min 1.89
_exptl_absorpt_coefficient_mu 0.567
_exptl_absorpt_correction_T_max 0.9198
_exptl_absorpt_correction_T_min 0.8951
_exptl_absorpt_correction_type multi-scan
_exptl_crystal_colour brown
_exptl_crystal_density_diffrn 1.476
_exptl_crystal_density_method 'not measured'
_exptl_crystal_description block
_exptl_crystal_F_000 2200
_exptl_crystal_size_max 0.20
_exptl_crystal_size_mid 0.18
_exptl_crystal_size_min 0.15
_refine_diff_density_max 0.545
_refine_diff_density_min -0.341
_refine_diff_density_rms 0.054
_refine_ls_extinction_method none
_refine_ls_goodness_of_fit_ref 1.079
_refine_ls_hydrogen_treatment constr
_refine_ls_matrix_type full
_refine_ls_number_parameters 628
_refine_ls_number_reflns 8462
_refine_ls_number_restraints 0
_refine_ls_restrained_S_all 1.079
_refine_ls_R_factor_all 0.0452
_refine_ls_R_factor_gt 0.0356
_refine_ls_shift/su_max 0.003
_refine_ls_shift/su_mean 0.000
_refine_ls_structure_factor_coef Fsqd
_refine_ls_weighting_details 'calc w=1/[\s^2^(Fo^2^)+(0.0447P)^2^+4.0162P] where P=(Fo^2^+2Fc^2^)/3'
_refine_ls_weighting_scheme calc
_refine_ls_wR_factor_gt 0.0898
_refine_ls_wR_factor_ref 0.0960
_reflns_number_gt 7191
_reflns_number_total 8462
_reflns_threshold_expression >2sigma(I)
_cod_data_source_file c9dt03003d2.cif
_cod_data_source_block ycg-85_a
_cod_depositor_comments
;
The following automatic conversions were performed:

'_symmetry_cell_setting' value 'Monoclinic' changed to 'monoclinic'
according to
/home/data/users/saulius/crontab/automatic-downloads/rss-feeds/RSC/lib/dictionaries/cif_core.dic
dictionary named 'cif_core.dic' version 2.4.2 from 2011-04-26.

Automatic conversion script
Id: cif_fix_values 4973 2017-02-22 13:04:09Z antanas 

 Adding full bibliography for 7700730--7700736.cif.
;
_cod_original_cell_volume 4807.7(8)
_cod_original_sg_symbol_H-M P2(1)/c
_cod_database_code 7700730

loop_
_symmetry_equiv_pos_as_xyz
'x, y, z'
'-x, y+1/2, -z+1/2'
'-x, -y, -z'
'x, -y-1/2, z-1/2'

loop_
_atom_site_label
_atom_site_type_symbol
_atom_site_fract_x
_atom_site_fract_y
_atom_site_fract_z
_atom_site_U_iso_or_equiv
_atom_site_adp_type
_atom_site_occupancy
_atom_site_symmetry_multiplicity
_atom_site_calc_flag
_atom_site_refinement_flags
B1 B 0.25522(14) 0.25952(19) 0.34577(14) 0.0181(5) Uani 1 1 d .
C1 C 0.30026(13) 0.63683(17) 0.19218(13) 0.0233(5) Uani 1 1 d .
C2 C 0.29955(15) 0.74230(19) 0.16263(16) 0.0316(6) Uani 1 1 d .
C3 C 0.22279(16) 0.78099(19) 0.11659(15) 0.0329(6) Uani 1 1 d .
H3 H 0.2169 0.8385 0.0893 0.040 Uiso 1 1 calc R
C4 C 0.16239(14) 0.73771(18) 0.11242(14) 0.0271(5) Uani 1 1 d .
C5 C 0.17172(14) 0.64891(17) 0.16021(13) 0.0246(5) Uani 1 1 d .
C6 C 0.34090(18) 0.7428(2) 0.11444(18) 0.0451(8) Uani 1 1 d .
H6A H 0.3906 0.7118 0.1426 0.054 Uiso 1 1 calc R
H6B H 0.3498 0.8113 0.1061 0.054 Uiso 1 1 calc R
C7 C 0.2991(2) 0.6902(3) 0.03786(19) 0.0596(10) Uani 1 1 d .
H7A H 0.2870 0.6234 0.0447 0.089 Uiso 1 1 calc R
H7B H 0.3318 0.6896 0.0149 0.089 Uiso 1 1 calc R
H7C H 0.2527 0.7253 0.0067 0.089 Uiso 1 1 calc R
C8 C 0.34259(16) 0.8109(2) 0.23351(18) 0.0430(7) Uani 1 1 d .
H8A H 0.3953 0.7886 0.2600 0.052 Uiso 1 1 calc R
H8B H 0.3434 0.8777 0.2162 0.052 Uiso 1 1 calc R
C9 C 0.31136(16) 0.8171(2) 0.29009(18) 0.0462(8) Uani 1 1 d .
H9A H 0.2584 0.8360 0.2649 0.069 Uiso 1 1 calc R
H9B H 0.3400 0.8656 0.3273 0.069 Uiso 1 1 calc R
H9C H 0.3163 0.7536 0.3131 0.069 Uiso 1 1 calc R
C10 C 0.08356(15) 0.7737(2) 0.06405(15) 0.0336(6) Uani 1 1 d .
H10A H 0.0650 0.8054 0.0952 0.040 Uiso 1 1 calc R
H10B H 0.0512 0.7166 0.0412 0.040 Uiso 1 1 calc R
C11 C 0.07320(17) 0.8471(2) 0.00206(17) 0.0423(7) Uani 1 1 d .
H11A H 0.1016 0.9066 0.0238 0.063 Uiso 1 1 calc R
H11B H 0.0199 0.8630 -0.0269 0.063 Uiso 1 1 calc R
H11C H 0.0917 0.8174 -0.0293 0.063 Uiso 1 1 calc R
C12 C 0.45000(13) 0.48405(19) 0.34135(13) 0.0237(5) Uani 1 1 d .
C13 C 0.43909(15) 0.5722(2) 0.38500(14) 0.0313(6) Uani 1 1 d .
H13A H 0.4841 0.5789 0.4321 0.047 Uiso 1 1 calc R
H13B H 0.3955 0.5595 0.3927 0.047 Uiso 1 1 calc R
H13C H 0.4309 0.6322 0.3571 0.047 Uiso 1 1 calc R
C14 C 0.46854(14) 0.3914(2) 0.39137(14) 0.0304(6) Uani 1 1 d .
H14A H 0.4781 0.3360 0.3673 0.046 Uiso 1 1 calc R
H14B H 0.4259 0.3766 0.4000 0.046 Uiso 1 1 calc R
H14C H 0.5131 0.4040 0.4379 0.046 Uiso 1 1 calc R
C15 C 0.51416(14) 0.5095(2) 0.32436(15) 0.0341(6) Uani 1 1 d .
H15A H 0.5590 0.5269 0.3694 0.051 Uiso 1 1 calc R
H15B H 0.4992 0.5645 0.2906 0.051 Uiso 1 1 calc R
H15C H 0.5252 0.4533 0.3022 0.051 Uiso 1 1 calc R
C16 C 0.36635(14) 0.38868(18) 0.17830(14) 0.0247(5) Uani 1 1 d .
C17 C 0.28634(16) 0.3627(2) 0.12098(16) 0.0398(7) Uani 1 1 d .
H17A H 0.2881 0.3271 0.0811 0.060 Uiso 1 1 calc R
H17B H 0.2571 0.4223 0.1021 0.060 Uiso 1 1 calc R
H17C H 0.2627 0.3220 0.1431 0.060 Uiso 1 1 calc R
C18 C 0.40980(18) 0.2939(2) 0.21349(18) 0.0421(7) Uani 1 1 d .
H18A H 0.3898 0.2650 0.2438 0.063 Uiso 1 1 calc R
H18B H 0.4631 0.3088 0.2436 0.063 Uiso 1 1 calc R
H18C H 0.4039 0.2479 0.1753 0.063 Uiso 1 1 calc R
C19 C 0.40198(16) 0.4415(2) 0.13493(15) 0.0346(6) Uani 1 1 d .
H19A H 0.4018 0.3975 0.0979 0.052 Uiso 1 1 calc R
H19B H 0.4537 0.4603 0.1685 0.052 Uiso 1 1 calc R
H19C H 0.3726 0.4997 0.1114 0.052 Uiso 1 1 calc R
C20 C 0.10921(15) 0.57689(18) 0.29625(15) 0.0281(6) Uani 1 1 d .
C21 C 0.04668(18) 0.6544(2) 0.26235(18) 0.0441(8) Uani 1 1 d .
H21A H 0.0419 0.6889 0.3011 0.066 Uiso 1 1 calc R
H21B H -0.0010 0.6227 0.2302 0.066 Uiso 1 1 calc R
H21C H 0.0596 0.7008 0.2343 0.066 Uiso 1 1 calc R
C22 C 0.08906(15) 0.49958(19) 0.33980(15) 0.0307(6) Uani 1 1 d .
H22A H 0.1256 0.4464 0.3550 0.046 Uiso 1 1 calc R
H22B H 0.0387 0.4739 0.3088 0.046 Uiso 1 1 calc R
H22C H 0.0904 0.5303 0.3828 0.046 Uiso 1 1 calc R
C23 C 0.18144(17) 0.6297(2) 0.35012(17) 0.0399(7) Uani 1 1 d .
H23A H 0.1936 0.6806 0.3245 0.060 Uiso 1 1 calc R
H23B H 0.2229 0.5830 0.3712 0.060 Uiso 1 1 calc R
H23C H 0.1738 0.6590 0.3890 0.060 Uiso 1 1 calc R
C24 C 0.05463(14) 0.4332(2) 0.15586(15) 0.0310(6) Uani 1 1 d .
C25 C -0.02239(16) 0.4824(3) 0.11501(19) 0.0474(8) Uani 1 1 d .
H25A H -0.0568 0.4397 0.0760 0.071 Uiso 1 1 calc R
H25B H -0.0170 0.5439 0.0941 0.071 Uiso 1 1 calc R
H25C H -0.0425 0.4952 0.1488 0.071 Uiso 1 1 calc R
C26 C 0.05133(16) 0.3403(2) 0.19825(17) 0.0376(7) Uani 1 1 d .
H26A H 0.0226 0.3550 0.2241 0.056 Uiso 1 1 calc R
H26B H 0.1024 0.3209 0.2333 0.056 Uiso 1 1 calc R
H26C H 0.0270 0.2872 0.1638 0.056 Uiso 1 1 calc R
C27 C 0.07872(16) 0.4062(2) 0.09547(15) 0.0353(6) Uani 1 1 d .
H27A H 0.0416 0.3618 0.0600 0.053 Uiso 1 1 calc R
H27B H 0.1280 0.3747 0.1185 0.053 Uiso 1 1 calc R
H27C H 0.0813 0.4655 0.0707 0.053 Uiso 1 1 calc R
C28 C 0.20529(13) 0.15784(16) 0.30810(13) 0.0192(5) Uani 1 1 d .
C29 C 0.16346(14) 0.13470(17) 0.23162(14) 0.0238(5) Uani 1 1 d .
C30 C 0.12688(14) 0.04516(19) 0.20444(15) 0.0291(6) Uani 1 1 d .
C31 C 0.13408(15) -0.02775(18) 0.25583(16) 0.0316(6) Uani 1 1 d .
C32 C 0.17678(15) -0.01105(18) 0.33279(16) 0.0290(6) Uani 1 1 d .
C33 C 0.21109(13) 0.07960(17) 0.35682(14) 0.0225(5) Uani 1 1 d .
C34 C 0.34124(13) 0.21430(16) 0.38746(13) 0.0203(5) Uani 1 1 d .
C35 C 0.36226(14) 0.15884(18) 0.34147(14) 0.0262(5) Uani 1 1 d .
C36 C 0.42899(16) 0.1096(2) 0.36687(16) 0.0338(6) Uani 1 1 d .
C37 C 0.47961(15) 0.1148(2) 0.44303(17) 0.0343(6) Uani 1 1 d .
C38 C 0.46240(14) 0.16768(19) 0.49188(15) 0.0281(6) Uani 1 1 d .
C39 C 0.39450(13) 0.21498(17) 0.46385(14) 0.0229(5) Uani 1 1 d .
C40 C 0.23387(12) 0.31421(16) 0.40718(12) 0.0181(5) Uani 1 1 d .
C41 C 0.27376(13) 0.39654(17) 0.44738(13) 0.0209(5) Uani 1 1 d .
C42 C 0.26575(14) 0.44324(18) 0.50493(14) 0.0252(5) Uani 1 1 d .
C43 C 0.21492(14) 0.40683(18) 0.52605(13) 0.0253(5) Uani 1 1 d .
C44 C 0.17174(14) 0.32748(18) 0.48705(14) 0.0244(5) Uani 1 1 d .
C45 C 0.18069(13) 0.28427(17) 0.42858(13) 0.0210(5) Uani 1 1 d .
F1 F 0.15795(8) 0.19961(10) 0.17655(7) 0.0282(3) Uani 1 1 d .
F2 F 0.08618(9) 0.02883(12) 0.12894(9) 0.0393(4) Uani 1 1 d .
F3 F 0.09918(10) -0.11588(12) 0.23104(10) 0.0476(4) Uani 1 1 d .
F4 F 0.18479(9) -0.08276(11) 0.38322(10) 0.0405(4) Uani 1 1 d .
F5 F 0.25282(8) 0.09088(10) 0.43339(8) 0.0272(3) Uani 1 1 d .
F6 F 0.31522(8) 0.15006(11) 0.26532(8) 0.0318(3) Uani 1 1 d .
F7 F 0.44364(10) 0.05799(14) 0.31748(10) 0.0501(5) Uani 1 1 d .
F8 F 0.54547(9) 0.06773(13) 0.47025(10) 0.0483(5) Uani 1 1 d .
F9 F 0.51168(8) 0.17280(12) 0.56682(9) 0.0383(4) Uani 1 1 d .
F10 F 0.38279(8) 0.26354(10) 0.51710(8) 0.0278(3) Uani 1 1 d .
F11 F 0.32647(8) 0.43472(10) 0.43118(8) 0.0270(3) Uani 1 1 d .
F12 F 0.30636(8) 0.52349(11) 0.54034(9) 0.0359(4) Uani 1 1 d .
F13 F 0.20680(9) 0.45086(12) 0.58275(8) 0.0372(4) Uani 1 1 d .
F14 F 0.11962(9) 0.29326(12) 0.50461(9) 0.0367(4) Uani 1 1 d .
F15 F 0.13237(8) 0.21047(10) 0.39121(8) 0.0286(3) Uani 1 1 d .
N1 N 0.24016(11) 0.60022(14) 0.19834(11) 0.0204(4) Uani 1 1 d .
N2 N 0.36028(11) 0.58706(15) 0.21398(11) 0.0247(4) Uani 1 1 d .
N3 N 0.11331(11) 0.61770(15) 0.16327(12) 0.0273(5) Uani 1 1 d .
Ni1 Ni 0.246725(15) 0.47594(2) 0.248560(15) 0.01622(8) Uani 1 1 d .
O1 O 0.24691(9) 0.33590(11) 0.28453(9) 0.0193(3) Uani 1 1 d .
H1 H 0.2369 0.2966 0.2435 0.023 Uiso 1 1 calc R
P1 P 0.36032(3) 0.47382(4) 0.25059(3) 0.01818(13) Uani 1 1 d .
P2 P 0.12836(3) 0.51994(5) 0.22094(3) 0.02124(14) Uani 1 1 d .

loop_
_atom_site_aniso_label
_atom_site_aniso_U_11
_atom_site_aniso_U_22
_atom_site_aniso_U_33
_atom_site_aniso_U_23
_atom_site_aniso_U_13
_atom_site_aniso_U_12
B1 0.0178(13) 0.0177(12) 0.0203(13) 0.0023(10) 0.0103(11) 0.0022(10)
C1 0.0226(12) 0.0204(12) 0.0226(12) -0.0003(10) 0.0071(10) -0.0045(10)
C2 0.0248(13) 0.0231(13) 0.0435(16) 0.0069(12) 0.0133(12) -0.0062(11)
C3 0.0396(16) 0.0206(13) 0.0373(15) 0.0085(11) 0.0169(13) 0.0013(11)
C4 0.0258(13) 0.0254(13) 0.0285(14) 0.0018(11) 0.0115(11) -0.0009(11)
C5 0.0271(13) 0.0190(12) 0.0252(13) 0.0015(10) 0.0103(11) 0.0021(10)
C6 0.0440(17) 0.0351(16) 0.061(2) 0.0214(15) 0.0291(16) 0.0029(13)
C7 0.068(2) 0.071(2) 0.054(2) 0.0292(19) 0.0395(19) 0.028(2)
C8 0.0305(15) 0.0223(14) 0.063(2) 0.0003(13) 0.0109(14) -0.0058(12)
C9 0.0286(15) 0.0395(17) 0.056(2) -0.0202(15) 0.0078(14) 0.0006(13)
C10 0.0279(14) 0.0312(14) 0.0333(15) 0.0070(12) 0.0073(12) 0.0017(11)
C11 0.0357(16) 0.0407(16) 0.0408(17) 0.0124(14) 0.0099(13) -0.0002(13)
C12 0.0159(11) 0.0304(13) 0.0214(12) 0.0011(10) 0.0061(10) -0.0032(10)
C13 0.0317(14) 0.0321(14) 0.0259(14) -0.0062(11) 0.0102(12) -0.0113(11)
C14 0.0235(13) 0.0367(15) 0.0276(14) 0.0075(12) 0.0092(11) 0.0012(11)
C15 0.0174(12) 0.0484(17) 0.0321(14) 0.0058(13) 0.0080(11) -0.0068(11)
C16 0.0251(13) 0.0287(13) 0.0264(13) -0.0054(11) 0.0171(11) -0.0078(10)
C17 0.0332(15) 0.0579(19) 0.0338(15) -0.0207(14) 0.0203(13) -0.0200(14)
C18 0.0578(19) 0.0327(15) 0.0509(19) -0.0033(14) 0.0381(17) 0.0037(14)
C19 0.0375(15) 0.0425(16) 0.0344(15) -0.0055(13) 0.0258(13) -0.0117(13)
C20 0.0329(14) 0.0231(13) 0.0338(14) 0.0029(11) 0.0203(12) 0.0088(11)
C21 0.0556(19) 0.0357(16) 0.057(2) 0.0142(15) 0.0396(17) 0.0236(14)
C22 0.0326(14) 0.0333(14) 0.0333(14) 0.0081(12) 0.0215(12) 0.0110(11)
C23 0.0514(18) 0.0329(15) 0.0442(17) -0.0112(13) 0.0297(15) -0.0029(13)
C24 0.0194(13) 0.0361(15) 0.0350(15) -0.0033(12) 0.0107(11) -0.0026(11)
C25 0.0207(14) 0.057(2) 0.055(2) 0.0001(16) 0.0109(14) 0.0000(13)
C26 0.0307(14) 0.0365(15) 0.0534(18) -0.0066(14) 0.0264(14) -0.0096(12)
C27 0.0292(14) 0.0444(17) 0.0279(14) -0.0064(12) 0.0097(12) -0.0072(12)
C28 0.0178(11) 0.0170(11) 0.0252(12) 0.0010(9) 0.0123(10) 0.0021(9)
C29 0.0259(13) 0.0216(12) 0.0290(13) 0.0013(10) 0.0172(11) 0.0007(10)
C30 0.0266(13) 0.0294(14) 0.0318(14) -0.0096(11) 0.0141(12) -0.0046(11)
C31 0.0281(14) 0.0198(12) 0.0505(17) -0.0076(12) 0.0216(13) -0.0078(11)
C32 0.0300(14) 0.0200(12) 0.0439(16) 0.0067(11) 0.0231(12) 0.0007(10)
C33 0.0208(12) 0.0199(12) 0.0302(13) 0.0006(10) 0.0148(11) 0.0012(9)
C34 0.0197(12) 0.0163(11) 0.0286(13) 0.0041(10) 0.0144(10) 0.0004(9)
C35 0.0250(13) 0.0266(13) 0.0316(14) 0.0023(11) 0.0171(11) 0.0028(10)
C36 0.0347(15) 0.0329(14) 0.0465(17) 0.0048(13) 0.0295(14) 0.0107(12)
C37 0.0226(13) 0.0321(14) 0.0543(18) 0.0147(13) 0.0231(13) 0.0130(11)
C38 0.0212(12) 0.0282(13) 0.0329(14) 0.0102(11) 0.0111(11) 0.0028(10)
C39 0.0225(12) 0.0202(11) 0.0306(13) 0.0032(10) 0.0163(11) 0.0017(10)
C40 0.0177(11) 0.0181(11) 0.0194(11) 0.0028(9) 0.0094(9) 0.0043(9)
C41 0.0175(11) 0.0203(12) 0.0256(13) 0.0041(10) 0.0106(10) 0.0037(9)
C42 0.0228(12) 0.0208(12) 0.0270(13) -0.0035(10) 0.0075(11) 0.0039(10)
C43 0.0300(13) 0.0265(13) 0.0230(13) 0.0014(10) 0.0154(11) 0.0110(11)
C44 0.0252(12) 0.0263(13) 0.0291(13) 0.0065(11) 0.0188(11) 0.0047(10)
C45 0.0185(11) 0.0199(11) 0.0248(12) 0.0018(10) 0.0104(10) 0.0016(9)
F1 0.0347(8) 0.0278(8) 0.0225(7) 0.0001(6) 0.0138(6) -0.0024(6)
F2 0.0365(9) 0.0422(9) 0.0347(9) -0.0132(7) 0.0128(7) -0.0118(7)
F3 0.0488(10) 0.0288(8) 0.0672(12) -0.0129(8) 0.0290(9) -0.0192(8)
F4 0.0441(9) 0.0233(8) 0.0575(11) 0.0124(7) 0.0268(8) -0.0034(7)
F5 0.0284(7) 0.0260(7) 0.0265(8) 0.0065(6) 0.0124(6) 0.0009(6)
F6 0.0298(8) 0.0399(9) 0.0319(8) -0.0046(7) 0.0197(7) 0.0041(7)
F7 0.0459(10) 0.0596(11) 0.0596(12) -0.0005(9) 0.0370(9) 0.0233(9)
F8 0.0279(9) 0.0558(11) 0.0672(12) 0.0186(9) 0.0272(9) 0.0238(8)
F9 0.0209(7) 0.0460(9) 0.0389(9) 0.0111(7) 0.0065(7) 0.0076(7)
F10 0.0230(7) 0.0310(8) 0.0266(8) -0.0001(6) 0.0094(6) 0.0059(6)
F11 0.0223(7) 0.0231(7) 0.0403(8) -0.0039(6) 0.0186(7) -0.0036(6)
F12 0.0311(8) 0.0310(8) 0.0415(9) -0.0175(7) 0.0135(7) -0.0035(7)
F13 0.0457(9) 0.0418(9) 0.0319(8) -0.0056(7) 0.0248(8) 0.0100(7)
F14 0.0391(9) 0.0406(9) 0.0486(10) 0.0027(8) 0.0357(8) 0.0010(7)
F15 0.0242(7) 0.0273(7) 0.0403(9) -0.0049(6) 0.0202(7) -0.0059(6)
N1 0.0206(10) 0.0170(10) 0.0231(10) 0.0025(8) 0.0099(8) -0.0010(8)
N2 0.0210(10) 0.0238(11) 0.0279(11) 0.0035(9) 0.0103(9) -0.0059(8)
N3 0.0220(11) 0.0276(11) 0.0336(12) 0.0082(9) 0.0141(9) 0.0031(9)
Ni1 0.01652(15) 0.01452(15) 0.01794(15) 0.00126(11) 0.00834(12) -0.00036(11)
O1 0.0240(8) 0.0155(8) 0.0207(8) 0.0004(6) 0.0125(7) -0.0005(6)
P1 0.0159(3) 0.0194(3) 0.0188(3) 0.0015(2) 0.0078(2) -0.0031(2)
P2 0.0201(3) 0.0207(3) 0.0245(3) 0.0040(3) 0.0118(3) 0.0035(2)

loop_
_atom_type_symbol
_atom_type_description
_atom_type_scat_dispersion_real
_atom_type_scat_dispersion_imag
_atom_type_scat_source
C C 0.0033 0.0016 'International Tables Vol C Tables 4.2.6.8 and 6.1.1.4'
H H 0.0000 0.0000 'International Tables Vol C Tables 4.2.6.8 and 6.1.1.4'
B B 0.0013 0.0007 'International Tables Vol C Tables 4.2.6.8 and 6.1.1.4'
F F 0.0171 0.0103 'International Tables Vol C Tables 4.2.6.8 and 6.1.1.4'
N N 0.0061 0.0033 'International Tables Vol C Tables 4.2.6.8 and 6.1.1.4'
Ni Ni 0.3393 1.1124 'International Tables Vol C Tables 4.2.6.8 and 6.1.1.4'
O O 0.0106 0.0060 'International Tables Vol C Tables 4.2.6.8 and 6.1.1.4'
P P 0.1023 0.0942 'International Tables Vol C Tables 4.2.6.8 and 6.1.1.4'

loop_
_geom_angle_atom_site_label_1
_geom_angle_atom_site_label_2
_geom_angle_atom_site_label_3
_geom_angle
O1 B1 C34 110.92(18)
O1 B1 C28 110.97(18)
C34 B1 C28 100.50(17)
O1 B1 C40 109.86(17)
C34 B1 C40 110.15(19)
C28 B1 C40 114.14(18)
N2 C1 N1 120.2(2)
N2 C1 C2 117.9(2)
N1 C1 C2 121.9(2)
C3 C2 C1 113.5(2)
C3 C2 C6 106.8(2)
C1 C2 C6 110.0(2)
C3 C2 C8 109.3(2)
C1 C2 C8 106.2(2)
C6 C2 C8 111.1(2)
C4 C3 C2 122.0(2)
C4 C3 H3 119.0
C2 C3 H3 119.0
C3 C4 C10 123.0(2)
C3 C4 C5 119.3(2)
C10 C4 C5 117.7(2)
N3 C5 N1 119.7(2)
N3 C5 C4 117.6(2)
N1 C5 C4 122.6(2)
C2 C6 C7 116.6(3)
C2 C6 H6A 108.1
C7 C6 H6A 108.1
C2 C6 H6B 108.1
C7 C6 H6B 108.1
H6A C6 H6B 107.3
C6 C7 H7A 109.5
C6 C7 H7B 109.5
H7A C7 H7B 109.5
C6 C7 H7C 109.5
H7A C7 H7C 109.5
H7B C7 H7C 109.5
C9 C8 C2 118.8(2)
C9 C8 H8A 107.6
C2 C8 H8A 107.6
C9 C8 H8B 107.6
C2 C8 H8B 107.6
H8A C8 H8B 107.1
C8 C9 H9A 109.5
C8 C9 H9B 109.5
H9A C9 H9B 109.5
C8 C9 H9C 109.5
H9A C9 H9C 109.5
H9B C9 H9C 109.5
C4 C10 C11 116.8(2)
C4 C10 H10A 108.1
C11 C10 H10A 108.1
C4 C10 H10B 108.1
C11 C10 H10B 108.1
H10A C10 H10B 107.3
C10 C11 H11A 109.5
C10 C11 H11B 109.5
H11A C11 H11B 109.5
C10 C11 H11C 109.5
H11A C11 H11C 109.5
H11B C11 H11C 109.5
C15 C12 C14 111.9(2)
C15 C12 C13 108.4(2)
C14 C12 C13 107.0(2)
C15 C12 P1 107.32(17)
C14 C12 P1 114.50(17)
C13 C12 P1 107.49(16)
C12 C13 H13A 109.5
C12 C13 H13B 109.5
H13A C13 H13B 109.5
C12 C13 H13C 109.5
H13A C13 H13C 109.5
H13B C13 H13C 109.5
C12 C14 H14A 109.5
C12 C14 H14B 109.5
H14A C14 H14B 109.5
C12 C14 H14C 109.5
H14A C14 H14C 109.5
H14B C14 H14C 109.5
C12 C15 H15A 109.5
C12 C15 H15B 109.5
H15A C15 H15B 109.5
C12 C15 H15C 109.5
H15A C15 H15C 109.5
H15B C15 H15C 109.5
C17 C16 C18 109.1(2)
C17 C16 C19 105.0(2)
C18 C16 C19 110.6(2)
C17 C16 P1 108.42(17)
C18 C16 P1 111.45(18)
C19 C16 P1 112.08(17)
C16 C17 H17A 109.5
C16 C17 H17B 109.5
H17A C17 H17B 109.5
C16 C17 H17C 109.5
H17A C17 H17C 109.5
H17B C17 H17C 109.5
C16 C18 H18A 109.5
C16 C18 H18B 109.5
H18A C18 H18B 109.5
C16 C18 H18C 109.5
H18A C18 H18C 109.5
H18B C18 H18C 109.5
C16 C19 H19A 109.5
C16 C19 H19B 109.5
H19A C19 H19B 109.5
C16 C19 H19C 109.5
H19A C19 H19C 109.5
H19B C19 H19C 109.5
C23 C20 C21 107.3(2)
C23 C20 C22 108.2(2)
C21 C20 C22 110.7(2)
C23 C20 P2 107.38(17)
C21 C20 P2 109.72(19)
C22 C20 P2 113.32(17)
C20 C21 H21A 109.5
C20 C21 H21B 109.5
H21A C21 H21B 109.5
C20 C21 H21C 109.5
H21A C21 H21C 109.5
H21B C21 H21C 109.5
C20 C22 H22A 109.5
C20 C22 H22B 109.5
H22A C22 H22B 109.5
C20 C22 H22C 109.5
H22A C22 H22C 109.5
H22B C22 H22C 109.5
C20 C23 H23A 109.5
C20 C23 H23B 109.5
H23A C23 H23B 109.5
C20 C23 H23C 109.5
H23A C23 H23C 109.5
H23B C23 H23C 109.5
C25 C24 C26 111.8(2)
C25 C24 C27 105.7(2)
C26 C24 C27 111.3(2)
C25 C24 P2 111.7(2)
C26 C24 P2 109.67(19)
C27 C24 P2 106.54(17)
C24 C25 H25A 109.5
C24 C25 H25B 109.5
H25A C25 H25B 109.5
C24 C25 H25C 109.5
H25A C25 H25C 109.5
H25B C25 H25C 109.5
C24 C26 H26A 109.5
C24 C26 H26B 109.5
H26A C26 H26B 109.5
C24 C26 H26C 109.5
H26A C26 H26C 109.5
H26B C26 H26C 109.5
C24 C27 H27A 109.5
C24 C27 H27B 109.5
H27A C27 H27B 109.5
C24 C27 H27C 109.5
H27A C27 H27C 109.5
H27B C27 H27C 109.5
C29 C28 C33 115.0(2)
C29 C28 B1 127.4(2)
C33 C28 B1 117.2(2)
C30 C29 F1 113.5(2)
C30 C29 C28 124.0(2)
F1 C29 C28 122.5(2)
F2 C30 C29 120.5(2)
F2 C30 C31 121.8(2)
C29 C30 C31 117.6(2)
F3 C31 C30 119.0(3)
F3 C31 C32 119.5(2)
C30 C31 C32 121.5(2)
F4 C32 C33 119.9(2)
F4 C32 C31 121.6(2)
C33 C32 C31 118.5(2)
C32 C33 F5 115.6(2)
C32 C33 C28 123.3(2)
F5 C33 C28 121.1(2)
C35 C34 C39 116.0(2)
C35 C34 B1 114.5(2)
C39 C34 B1 129.1(2)
C36 C35 F6 114.1(2)
C36 C35 C34 123.3(2)
F6 C35 C34 122.6(2)
C35 C36 F7 118.5(3)
C35 C36 C37 117.6(2)
F7 C36 C37 123.9(2)
F8 C37 C38 118.1(3)
F8 C37 C36 119.6(2)
C38 C37 C36 122.2(2)
C39 C38 F9 119.5(2)
C39 C38 C37 117.9(2)
F9 C38 C37 122.6(2)
C38 C39 F10 113.1(2)
C38 C39 C34 122.9(2)
F10 C39 C34 124.0(2)
C45 C40 C41 110.8(2)
C45 C40 B1 127.5(2)
C41 C40 B1 121.60(19)
F11 C41 C40 117.1(2)
F11 C41 C42 116.2(2)
C40 C41 C42 126.7(2)
F12 C42 C43 117.8(2)
F12 C42 C41 122.6(2)
C43 C42 C41 119.6(2)
C42 C43 C44 116.8(2)
C42 C43 F13 120.5(2)
C44 C43 F13 122.7(2)
F14 C44 C43 117.9(2)
F14 C44 C45 120.5(2)
C43 C44 C45 121.6(2)
F15 C45 C40 118.9(2)
F15 C45 C44 116.6(2)
C40 C45 C44 124.4(2)
C1 N1 C5 116.8(2)
C1 N1 Ni1 121.61(16)
C5 N1 Ni1 121.19(15)
C1 N2 P1 116.32(17)
C5 N3 P2 115.35(17)
N1 Ni1 O1 170.69(7)
N1 Ni1 P2 80.41(6)
O1 Ni1 P2 99.43(5)
N1 Ni1 P1 80.63(6)
O1 Ni1 P1 98.70(5)
P2 Ni1 P1 160.70(3)
B1 O1 Ni1 152.04(14)
B1 O1 H1 104.0
Ni1 O1 H1 104.0
N2 P1 C12 99.99(10)
N2 P1 C16 100.77(11)
C12 P1 C16 115.67(11)
N2 P1 Ni1 100.85(7)
C12 P1 Ni1 119.68(8)
C16 P1 Ni1 114.85(7)
N3 P2 C24 99.80(12)
N3 P2 C20 102.11(11)
C24 P2 C20 116.38(12)
N3 P2 Ni1 101.80(7)
C24 P2 Ni1 113.22(9)
C20 P2 Ni1 119.22(9)

loop_
_geom_bond_atom_site_label_1
_geom_bond_atom_site_label_2
_geom_bond_distance
B1 O1 1.568(3)
B1 C34 1.622(3)
B1 C28 1.653(3)
B1 C40 1.671(3)
C1 N2 1.250(3)
C1 N1 1.346(3)
C1 C2 1.543(3)
C2 C3 1.456(4)
C2 C6 1.547(4)
C2 C8 1.587(4)
C3 C4 1.296(4)
C3 H3 0.9300
C4 C10 1.482(3)
C4 C5 1.500(3)
C5 N3 1.258(3)
C5 N1 1.371(3)
C6 C7 1.555(5)
C6 H6A 0.9700
C6 H6B 0.9700
C7 H7A 0.9600
C7 H7B 0.9600
C7 H7C 0.9600
C8 C9 1.547(4)
C8 H8A 0.9700
C8 H8B 0.9700
C9 H9A 0.9600
C9 H9B 0.9600
C9 H9C 0.9600
C10 C11 1.543(4)
C10 H10A 0.9700
C10 H10B 0.9700
C11 H11A 0.9600
C11 H11B 0.9600
C11 H11C 0.9600
C12 C15 1.504(3)
C12 C14 1.545(3)
C12 C13 1.560(4)
C12 P1 1.874(2)
C13 H13A 0.9600
C13 H13B 0.9600
C13 H13C 0.9600
C14 H14A 0.9600
C14 H14B 0.9600
C14 H14C 0.9600
C15 H15A 0.9600
C15 H15B 0.9600
C15 H15C 0.9600
C16 C17 1.502(3)
C16 C18 1.520(4)
C16 C19 1.541(3)
C16 P1 1.918(2)
C17 H17A 0.9600
C17 H17B 0.9600
C17 H17C 0.9600
C18 H18A 0.9600
C18 H18B 0.9600
C18 H18C 0.9600
C19 H19A 0.9600
C19 H19B 0.9600
C19 H19C 0.9600
C20 C23 1.510(4)
C20 C21 1.516(4)
C20 C22 1.539(3)
C20 P2 1.909(3)
C21 H21A 0.9600
C21 H21B 0.9600
C21 H21C 0.9600
C22 H22A 0.9600
C22 H22B 0.9600
C22 H22C 0.9600
C23 H23A 0.9600
C23 H23B 0.9600
C23 H23C 0.9600
C24 C25 1.504(4)
C24 C26 1.541(4)
C24 C27 1.559(4)
C24 P2 1.855(3)
C25 H25A 0.9600
C25 H25B 0.9600
C25 H25C 0.9600
C26 H26A 0.9600
C26 H26B 0.9600
C26 H26C 0.9600
C27 H27A 0.9600
C27 H27B 0.9600
C27 H27C 0.9600
C28 C29 1.417(3)
C28 C33 1.417(3)
C29 C30 1.383(3)
C29 F1 1.388(3)
C30 F2 1.381(3)
C30 C31 1.396(4)
C31 F3 1.348(3)
C31 C32 1.410(4)
C32 F4 1.367(3)
C32 C33 1.372(3)
C33 F5 1.392(3)
C34 C35 1.407(3)
C34 C39 1.414(3)
C35 C36 1.345(4)
C35 F6 1.392(3)
C36 F7 1.364(3)
C36 C37 1.401(4)
C37 F8 1.315(3)
C37 C38 1.392(4)
C38 C39 1.347(3)
C38 F9 1.377(3)
C39 F10 1.379(3)
C40 C45 1.375(3)
C40 C41 1.386(3)
C41 F11 1.336(3)
C41 C42 1.406(3)
C42 F12 1.339(3)
C42 C43 1.358(4)
C43 C44 1.368(4)
C43 F13 1.376(3)
C44 F14 1.323(3)
C44 C45 1.412(3)
C45 F15 1.342(3)
N1 Ni1 1.9373(19)
N2 P1 1.700(2)
N3 P2 1.698(2)
Ni1 O1 2.0258(15)
Ni1 P2 2.2156(7)
Ni1 P1 2.2272(7)
O1 H1 0.9300
